data_7017459
loop_
_publ_author_name
'Ouellette, Wayne'
'Darling, Kari'
'Prosvirin, Andrey'
'Whitenack, Kelly'
'Dunbar, Kim R.'
'Zubieta, Jon'

_publ_section_title
;
 Syntheses, structural characterization and properties of transition metal
 complexes of 5,5'-(1,4-phenylene)bis(1H-tetrazole) (H(2)bdt),
 5',5''-(1,1'-biphenyl)-4,4'-diylbis(1H-tetrazole) (H(2)dbdt) and
 5,5',5''-(1,3,5-phenylene)tris(1H-tetrazole) (H(3)btt).
;
_journal_issue 45
_journal_name_full 'Dalton transactions (Cambridge, England : 2003)'
_journal_page_first 12288
_journal_page_last 12300
_journal_paper_doi 10.1039/c1dt11590a
_journal_volume 40
_journal_year 2011
_chemical_formula_moiety 'C9 H12 Co3 N12 O9 S H2 O 2(H2 O)'
_chemical_formula_sum 'C9 H18 Co3 N12 O12 S'
_chemical_formula_weight 695.20
_chemical_name_systematic
;
?
;
_space_group_IT_number 62
_symmetry_cell_setting orthorhombic
_symmetry_space_group_name_Hall '-P 2ac 2n'
_symmetry_space_group_name_H-M 'P n m a'
_atom_sites_solution_hydrogens geom
_atom_sites_solution_primary direct
_atom_sites_solution_secondary difmap
_audit_creation_method SHELXL-97
_cell_angle_alpha 90.00
_cell_angle_beta 90.00
_cell_angle_gamma 90.00
_cell_formula_units_Z 4
_cell_length_a 7.3246(4)
_cell_length_b 13.2240(7)
_cell_length_c 22.7669(12)
_cell_measurement_reflns_used 1232
_cell_measurement_temperature 98(2)
_cell_measurement_theta_max 28.27
_cell_measurement_theta_min 2.97
_cell_volume 2205.2(2)
_computing_cell_refinement 'Bruker SAINT (Bruker, 1998)'
_computing_data_collection 'Bruker SMART (Bruker, 1998)'
_computing_data_reduction 'Bruker SAINT'
_computing_molecular_graphics 'CrystalMaker (Palmer, 2006)'
_computing_publication_material 'Bruker SHELXTL (Sheldrick, 2008)'
_computing_structure_refinement 'SHELXL-97 (Sheldrick, 2008)'
_computing_structure_solution 'SHELXS-97 (Sheldrick, 2008)'
_diffrn_ambient_temperature 98(2)
_diffrn_detector_area_resol_mean 512
_diffrn_measured_fraction_theta_full 1.000
_diffrn_measured_fraction_theta_max 1.000
_diffrn_radiation_monochromator graphite
_diffrn_radiation_source 'fine-focus sealed tube'
_diffrn_radiation_type MoK\a
_diffrn_radiation_wavelength 0.71073
_diffrn_reflns_av_R_equivalents 0.0548
_diffrn_reflns_av_sigmaI/netI 0.0294
_diffrn_reflns_limit_h_max 9
_diffrn_reflns_limit_h_min -9
_diffrn_reflns_limit_k_max 17
_diffrn_reflns_limit_k_min -17
_diffrn_reflns_limit_l_max 29
_diffrn_reflns_limit_l_min -30
_diffrn_reflns_number 21880
_diffrn_reflns_theta_full 28.08
_diffrn_reflns_theta_max 28.08
_diffrn_reflns_theta_min 1.78
_diffrn_standards_number 0
_exptl_absorpt_coefficient_mu 2.413
_exptl_absorpt_correction_T_max 0.7288
_exptl_absorpt_correction_T_min 0.6988
_exptl_absorpt_correction_type multi-scan
_exptl_absorpt_process_details 'SADABS (Bruker, 1998)'
_exptl_crystal_colour brown
_exptl_crystal_density_diffrn 2.094
_exptl_crystal_density_meas 2.07(2)
_exptl_crystal_density_method flotation
_exptl_crystal_description block
_exptl_crystal_F_000 1396
_exptl_crystal_size_max 0.16
_exptl_crystal_size_mid 0.16
_exptl_crystal_size_min 0.14
_refine_diff_density_max 0.724
_refine_diff_density_min -0.761
_refine_diff_density_rms 0.111
_refine_ls_extinction_method none
_refine_ls_goodness_of_fit_ref 1.047
_refine_ls_hydrogen_treatment constr
_refine_ls_matrix_type full
_refine_ls_number_parameters 196
_refine_ls_number_reflns 2793
_refine_ls_number_restraints 0
_refine_ls_restrained_S_all 1.047
_refine_ls_R_factor_all 0.0519
_refine_ls_R_factor_gt 0.0409
_refine_ls_shift/su_max 0.000
_refine_ls_shift/su_mean 0.000
_refine_ls_structure_factor_coef Fsqd
_refine_ls_weighting_details
;
calc w=1/[\s^2^(Fo^2^)+(0.0472P)^2^+4.1794P] where P=(Fo^2^+2Fc^2^)/3
;
_refine_ls_weighting_scheme calc
_refine_ls_wR_factor_gt 0.0924
_refine_ls_wR_factor_ref 0.0979
_reflns_number_gt 2336
_reflns_number_total 2793
_reflns_threshold_expression >2sigma(I)
_cod_data_source_file c1dt11590a.txt
_cod_data_source_block pnma
_cod_original_sg_symbol_Hall '-P 2ac 2n''
_cod_original_sg_symbol_H-M 'P nma'
_cod_database_code 7017459

loop_
_symmetry_equiv_pos_as_xyz
'x, y, z'
'-x+1/2, -y, z+1/2'
'-x, y+1/2, -z'
'x+1/2, -y+1/2, -z+1/2'
'-x, -y, -z'
'x-1/2, y, -z-1/2'
'x, -y-1/2, z'
'-x-1/2, y-1/2, z-1/2'

loop_
_atom_site_label
_atom_site_type_symbol
_atom_site_fract_x
_atom_site_fract_y
_atom_site_fract_z
_atom_site_U_iso_or_equiv
_atom_site_adp_type
_atom_site_occupancy
_atom_site_symmetry_multiplicity
_atom_site_calc_flag
_atom_site_refinement_flags
_atom_site_disorder_assembly
_atom_site_disorder_group
Co1 Co 0.34357(8) 0.2500 0.25854(2) 0.01322(14) Uani 1 2 d S . .
Co2 Co -0.17312(6) 0.11722(3) 0.110612(17) 0.01559(12) Uani 1 1 d . . .
S1 S 0.17587(14) 0.2500 0.14792(4) 0.0138(2) Uani 1 2 d S . .
O1 O 0.2561(4) 0.2500 0.34536(13) 0.0136(6) Uani 1 2 d S . .
H1A H 0.1397 0.2500 0.3495 0.019(13) Uiso 1 2 d S . .
O2 O 0.1050(4) 0.2500 0.21016(12) 0.0140(6) Uani 1 2 d S . .
O3 O 0.3736(4) 0.2500 0.15561(14) 0.0222(7) Uani 1 2 d S . .
O4 O 0.1107(3) 0.15912(16) 0.11747(9) 0.0173(4) Uani 1 1 d . . .
O90 O -0.0878(4) -0.01725(19) 0.07101(13) 0.0352(7) Uani 1 1 d . . .
H90A H -0.1482 -0.0323 0.0393 0.064(17) Uiso 1 1 d . . .
H90B H 0.0254 -0.0118 0.0621 0.064(15) Uiso 1 1 d . . .
O91 O -0.4392(4) 0.0634(2) 0.10260(10) 0.0281(6) Uani 1 1 d . . .
H91A H -0.5053 0.0601 0.1336 0.040(13) Uiso 1 1 d . . .
H91B H -0.5014 0.0711 0.0710 0.063(17) Uiso 1 1 d . . .
O92 O 0.2519(8) 0.7500 0.3938(2) 0.118(4) Uani 1 2 d S . .
H92A H 0.1533 0.7500 0.3727 0.166 Uiso 1 2 d S . .
H92B H 0.2612 0.8132 0.3992 0.166 Uiso 0.50 1 d P . .
O93A O 0.2796(5) 0.0447(3) 0.02721(17) 0.0181(12) Uani 0.540(7) 1 d P A 1
O93B O 0.2980(8) 0.1314(5) 0.0069(2) 0.0294(16) Uani 0.460(7) 1 d P A 2
N1 N 0.3593(4) 0.0934(2) 0.25756(11) 0.0167(5) Uani 1 1 d . . .
N2 N 0.3448(4) 0.0446(2) 0.30816(11) 0.0192(6) Uani 1 1 d . . .
N3 N 0.3659(3) 0.0273(2) 0.21343(11) 0.0153(5) Uani 1 1 d . . .
N4 N 0.3406(4) -0.0550(2) 0.29829(12) 0.0190(6) Uani 1 1 d . . .
N5 N 0.2231(4) -0.16638(19) 0.02271(11) 0.0192(6) Uani 1 1 d . . .
N6 N 0.1943(3) -0.20000(19) -0.03168(11) 0.0152(5) Uani 1 1 d . . .
C1 C 0.3526(4) -0.0627(2) 0.23987(13) 0.0152(6) Uani 1 1 d . . .
C2 C 0.3415(4) -0.1592(2) 0.20813(13) 0.0153(6) Uani 1 1 d . . .
C3 C 0.3641(6) -0.2500 0.23785(18) 0.0162(8) Uani 1 2 d S . .
H3 H 0.3950 -0.2500 0.2784 0.019 Uiso 1 2 calc SR . .
C4 C 0.2994(4) -0.1591(2) 0.14831(13) 0.0157(6) Uani 1 1 d . . .
H4 H 0.2834 -0.0969 0.1281 0.019 Uiso 1 1 calc R . .
C5 C 0.2808(6) -0.2500 0.11837(18) 0.0151(8) Uani 1 2 d S . .
C6 C 0.2409(6) -0.2500 0.05478(18) 0.0138(8) Uani 1 2 d S . .

loop_
_atom_site_aniso_label
_atom_site_aniso_U_11
_atom_site_aniso_U_22
_atom_site_aniso_U_33
_atom_site_aniso_U_23
_atom_site_aniso_U_13
_atom_site_aniso_U_12
Co1 0.0126(3) 0.0184(3) 0.0087(3) 0.000 -0.0005(2) 0.000
Co2 0.0238(2) 0.0140(2) 0.00895(19) 0.00114(15) -0.00323(16) -0.00490(16)
S1 0.0101(5) 0.0217(5) 0.0097(4) 0.000 -0.0002(4) 0.000
O1 0.0098(14) 0.0206(15) 0.0103(13) 0.000 0.0018(11) 0.000
O2 0.0112(13) 0.0225(15) 0.0083(13) 0.000 0.0009(11) 0.000
O3 0.0105(15) 0.042(2) 0.0139(15) 0.000 0.0006(12) 0.000
O4 0.0184(11) 0.0201(11) 0.0133(10) -0.0029(8) -0.0007(8) 0.0039(9)
O90 0.0359(15) 0.0207(12) 0.0491(17) -0.0159(12) -0.0238(13) 0.0119(11)
O91 0.0310(13) 0.0387(15) 0.0146(11) -0.0029(10) 0.0021(10) -0.0190(11)
O92 0.043(3) 0.276(12) 0.034(3) 0.000 -0.006(3) 0.000
O93A 0.020(2) 0.020(2) 0.014(2) -0.0042(16) -0.0007(16) -0.0037(16)
O93B 0.029(3) 0.040(4) 0.020(3) -0.005(2) 0.001(2) 0.002(2)
N1 0.0199(13) 0.0197(12) 0.0104(12) 0.0000(10) 0.0007(10) -0.0041(10)
N2 0.0272(15) 0.0181(13) 0.0123(12) -0.0017(10) 0.0008(10) -0.0051(11)
N3 0.0180(12) 0.0180(12) 0.0099(11) -0.0032(10) -0.0006(9) -0.0019(10)
N4 0.0248(14) 0.0182(13) 0.0141(12) -0.0031(10) 0.0000(10) -0.0030(11)
N5 0.0323(15) 0.0164(13) 0.0091(11) -0.0003(10) -0.0038(11) -0.0028(11)
N6 0.0187(12) 0.0156(12) 0.0113(11) -0.0007(9) -0.0018(10) -0.0013(10)
C1 0.0148(14) 0.0184(14) 0.0125(14) -0.0024(11) -0.0006(10) -0.0006(11)
C2 0.0168(14) 0.0182(14) 0.0108(13) -0.0029(11) 0.0011(11) -0.0011(11)
C3 0.020(2) 0.021(2) 0.0076(18) 0.000 -0.0001(15) 0.000
C4 0.0178(15) 0.0162(14) 0.0131(14) 0.0007(11) 0.0004(11) 0.0005(11)
C5 0.016(2) 0.019(2) 0.0100(19) 0.000 -0.0013(15) 0.000
C6 0.017(2) 0.0128(19) 0.0119(19) 0.000 0.0010(15) 0.000

loop_
_atom_type_symbol
_atom_type_description
_atom_type_scat_dispersion_real
_atom_type_scat_dispersion_imag
_atom_type_scat_source
C C 0.0033 0.0016 'International Tables Vol C Tables 4.2.6.8 and 6.1.1.4'
H H 0.0000 0.0000 'International Tables Vol C Tables 4.2.6.8 and 6.1.1.4'
N N 0.0061 0.0033 'International Tables Vol C Tables 4.2.6.8 and 6.1.1.4'
O O 0.0106 0.0060 'International Tables Vol C Tables 4.2.6.8 and 6.1.1.4'
S S 0.1246 0.1234 'International Tables Vol C Tables 4.2.6.8 and 6.1.1.4'
Co Co 0.3494 0.9721 'International Tables Vol C Tables 4.2.6.8 and 6.1.1.4'

loop_
_geom_angle_atom_site_label_1
_geom_angle_atom_site_label_2
_geom_angle_atom_site_label_3
_geom_angle
_geom_angle_site_symmetry_1
_geom_angle_site_symmetry_3
O2 Co1 O2 168.19(8) 6_656 .
O2 Co1 N1 87.22(7) 6_656 7_565
O2 Co1 N1 92.37(7) . 7_565
O2 Co1 N1 87.22(7) 6_656 .
O2 Co1 N1 92.37(7) . .
N1 Co1 N1 173.49(15) 7_565 .
O2 Co1 O1 87.55(11) 6_656 .
O2 Co1 O1 104.27(11) . .
N1 Co1 O1 91.57(7) 7_565 .
N1 Co1 O1 91.57(7) . .
O2 Co1 O3 105.05(11) 6_656 .
O2 Co1 O3 63.14(11) . .
N1 Co1 O3 89.09(7) 7_565 .
N1 Co1 O3 89.09(7) . .
O1 Co1 O3 167.40(11) . .
O91 Co2 O1 95.57(11) . 6_556
O91 Co2 N2 88.81(10) . 6_556
O1 Co2 N2 88.71(10) 6_556 6_556
O91 Co2 O90 87.21(11) . .
O1 Co2 O90 175.93(10) 6_556 .
N2 Co2 O90 88.38(11) 6_556 .
O91 Co2 N6 91.95(10) . 5
O1 Co2 N6 87.38(10) 6_556 5
N2 Co2 N6 176.07(10) 6_556 5
O90 Co2 N6 95.51(11) . 5
O91 Co2 O4 174.81(10) . .
O1 Co2 O4 89.34(9) 6_556 .
N2 Co2 O4 89.63(9) 6_556 .
O90 Co2 O4 87.80(10) . .
N6 Co2 O4 89.95(9) 5 .
O3 S1 O4 112.33(11) . .
O3 S1 O4 112.32(11) . 7_565
O4 S1 O4 109.98(18) . 7_565
O3 S1 O2 103.23(18) . .
O4 S1 O2 109.37(11) . .
O4 S1 O2 109.37(11) 7_565 .
Co1 O1 Co2 112.35(8) . 4
Co1 O1 Co2 112.35(8) . 6_656
Co2 O1 Co2 114.54(13) 4 6_656
S1 O2 Co1 130.54(18) . 6_556
S1 O2 Co1 102.10(15) . .
Co1 O2 Co1 127.36(14) 6_556 .
S1 O3 Co1 91.54(15) . .
S1 O4 Co2 123.94(13) . .
N2 N1 N3 109.8(2) . .
N2 N1 Co1 118.2(2) . .
N3 N1 Co1 131.7(2) . .
N1 N2 N4 109.7(2) . .
N1 N2 Co2 123.4(2) . 6_656
N4 N2 Co2 126.9(2) . 6_656
N1 N3 C1 104.0(2) . .
N2 N4 C1 103.9(3) . .
C6 N5 N6 104.4(3) . .
N6 N6 N5 109.49(16) 7 .
N6 N6 Co2 121.26(7) 7 5
N5 N6 Co2 129.05(19) . 5
N4 C1 N3 112.6(3) . .
N4 C1 C2 123.5(3) . .
N3 C1 C2 123.8(3) . .
C3 C2 C4 120.1(3) . .
C3 C2 C1 120.4(3) . .
C4 C2 C1 119.4(3) . .
C2 C3 C2 119.8(4) 7 .
C2 C3 H3 120.1 7 .
C2 C3 H3 120.1 . .
C5 C4 C2 120.0(3) . .
C5 C4 H4 120.0 . .
C2 C4 H4 120.0 . .
C4 C5 C4 119.9(4) 7 .
C4 C5 C6 120.04(19) 7 .
C4 C5 C6 120.04(19) . .
N5 C6 N5 112.3(4) . 7
N5 C6 C5 123.84(18) . .
N5 C6 C5 123.84(18) 7 .

loop_
_geom_bond_atom_site_label_1
_geom_bond_atom_site_label_2
_geom_bond_distance
_geom_bond_site_symmetry_2
Co1 O2 2.043(3) 6_656
Co1 O2 2.066(3) .
Co1 N1 2.074(3) 7_565
Co1 N1 2.074(3) .
Co1 O1 2.078(3) .
Co1 O3 2.354(3) .
Co2 O91 2.083(2) .
Co2 O1 2.0873(16) 6_556
Co2 N2 2.088(3) 6_556
Co2 O90 2.089(2) .
Co2 N6 2.110(2) 5
Co2 O4 2.157(2) .
S1 O3 1.459(3) .
S1 O4 1.467(2) .
S1 O4 1.467(2) 7_565
S1 O2 1.509(3) .
O1 Co2 2.0873(16) 4
O1 Co2 2.0873(16) 6_656
O2 Co1 2.043(3) 6_556
N1 N2 1.325(4) .
N1 N3 1.332(3) .
N2 N4 1.335(4) .
N2 Co2 2.088(3) 6_656
N3 C1 1.337(4) .
N4 C1 1.337(4) .
N5 C6 1.331(3) .
N5 N6 1.333(3) .
N6 N6 1.322(5) 7
N6 Co2 2.110(2) 5
C1 C2 1.469(4) .
C2 C3 1.389(4) .
C2 C4 1.396(4) .
C3 C2 1.389(4) 7
C3 H3 0.9500 .
C4 C5 1.389(4) .
C4 H4 0.9500 .
C5 C4 1.389(4) 7
C5 C6 1.477(6) .
C6 N5 1.331(3) 7

loop_
_geom_torsion_atom_site_label_1
_geom_torsion_atom_site_label_2
_geom_torsion_atom_site_label_3
_geom_torsion_atom_site_label_4
_geom_torsion
_geom_torsion_site_symmetry_1
_geom_torsion_site_symmetry_4
O2 Co1 O1 Co2 65.44(11) 6_656 4
O2 Co1 O1 Co2 -114.56(11) . 4
N1 Co1 O1 Co2 -21.71(13) 7_565 4
N1 Co1 O1 Co2 152.59(13) . 4
O3 Co1 O1 Co2 -114.56(11) . 4
O2 Co1 O1 Co2 -65.44(11) 6_656 6_656
O2 Co1 O1 Co2 114.56(11) . 6_656
N1 Co1 O1 Co2 -152.59(13) 7_565 6_656
N1 Co1 O1 Co2 21.71(13) . 6_656
O3 Co1 O1 Co2 114.56(11) . 6_656
O3 S1 O2 Co1 180.0 . 6_556
O4 S1 O2 Co1 -60.25(11) . 6_556
O4 S1 O2 Co1 60.25(11) 7_565 6_556
O3 S1 O2 Co1 0.0 . .
O4 S1 O2 Co1 119.75(11) . .
O4 S1 O2 Co1 -119.75(11) 7_565 .
O2 Co1 O2 S1 0.000(1) 6_656 .
N1 Co1 O2 S1 87.77(7) 7_565 .
N1 Co1 O2 S1 -87.77(7) . .
O1 Co1 O2 S1 180.0 . .
O3 Co1 O2 S1 0.0 . .
O2 Co1 O2 Co1 180.0 6_656 6_556
N1 Co1 O2 Co1 -92.23(7) 7_565 6_556
N1 Co1 O2 Co1 92.23(7) . 6_556
O1 Co1 O2 Co1 0.0 . 6_556
O3 Co1 O2 Co1 180.0 . 6_556
O4 S1 O3 Co1 -117.70(11) . .
O4 S1 O3 Co1 117.69(11) 7_565 .
O2 S1 O3 Co1 0.0 . .
O2 Co1 O3 S1 180.0 6_656 .
O2 Co1 O3 S1 0.0 . .
N1 Co1 O3 S1 -93.12(7) 7_565 .
N1 Co1 O3 S1 93.12(7) . .
O1 Co1 O3 S1 0.0 . .
O3 S1 O4 Co2 169.00(15) . .
O4 S1 O4 Co2 -65.1(2) 7_565 .
O2 S1 O4 Co2 55.02(19) . .
O1 Co2 O4 S1 2.74(16) 6_556 .
N2 Co2 O4 S1 -85.97(16) 6_556 .
O90 Co2 O4 S1 -174.36(17) . .
N6 Co2 O4 S1 90.13(16) 5 .
O2 Co1 N1 N2 76.5(2) 6_656 .
O2 Co1 N1 N2 -115.3(2) . .
O1 Co1 N1 N2 -10.9(2) . .
O3 Co1 N1 N2 -178.4(2) . .
O2 Co1 N1 N3 -110.5(3) 6_656 .
O2 Co1 N1 N3 57.7(3) . .
O1 Co1 N1 N3 162.0(3) . .
O3 Co1 N1 N3 -5.4(3) . .
N3 N1 N2 N4 -0.3(4) . .
Co1 N1 N2 N4 174.1(2) . .
N3 N1 N2 Co2 -179.27(19) . 6_656
Co1 N1 N2 Co2 -4.8(3) . 6_656
N2 N1 N3 C1 0.7(3) . .
Co1 N1 N3 C1 -172.7(2) . .
N1 N2 N4 C1 -0.2(3) . .
Co2 N2 N4 C1 178.7(2) 6_656 .
C6 N5 N6 N6 0.2(3) . 7
C6 N5 N6 Co2 -174.5(2) . 5
N2 N4 C1 N3 0.7(4) . .
N2 N4 C1 C2 -176.0(3) . .
N1 N3 C1 N4 -0.8(3) . .
N1 N3 C1 C2 175.8(3) . .
N4 C1 C2 C3 -16.5(5) . .
N3 C1 C2 C3 167.2(3) . .
N4 C1 C2 C4 160.5(3) . .
N3 C1 C2 C4 -15.8(5) . .
C4 C2 C3 C2 -1.1(6) . 7
C1 C2 C3 C2 175.8(2) . 7
C3 C2 C4 C5 -0.3(5) . .
C1 C2 C4 C5 -177.3(3) . .
C2 C4 C5 C4 1.7(6) . 7
C2 C4 C5 C6 -178.5(3) . .
N6 N5 C6 N5 -0.4(5) . 7
N6 N5 C6 C5 178.0(4) . .
C4 C5 C6 N5 -179.2(4) 7 .
C4 C5 C6 N5 1.0(6) . .
C4 C5 C6 N5 -1.0(6) 7 7
C4 C5 C6 N5 179.2(4) . 7
